data_4037111
loop_
_publ_author_name
'Hoogenboom, Jorin'
'Lutz, Martin'
'Zuilhof, Han'
'Wennekes, Tom'

_publ_section_title
;
 Exploring the Chemistry of Bicyclic Isoxazolidines for the Multicomponent
 Synthesis of Glycomimetic Building Blocks.
;
_journal_issue 19
_journal_name_full 'The Journal of organic chemistry'
_journal_page_first 8826
_journal_page_last 8836
_journal_paper_doi 10.1021/acs.joc.6b01515
_journal_volume 81
_journal_year 2016
_chemical_absolute_configuration syn
_chemical_formula_moiety 'C16 H19 N O6'
_chemical_formula_sum 'C16 H19 N O6'
_chemical_formula_weight 321.32
_space_group_crystal_system monoclinic
_space_group_IT_number 4
_space_group_name_Hall 'P 2yb'
_space_group_name_H-M_alt 'P 1 21 1'
_atom_sites_solution_hydrogens difmap
_atom_sites_solution_primary direct
_atom_sites_solution_secondary difmap
_audit_creation_method SHELXL-2013
_cell_angle_alpha 90
_cell_angle_beta 97.206(3)
_cell_angle_gamma 90
_cell_formula_units_Z 2
_cell_length_a 9.8175(5)
_cell_length_b 5.3650(3)
_cell_length_c 14.4448(6)
_cell_measurement_reflns_used 14979
_cell_measurement_temperature 150(2)
_cell_measurement_theta_max 27.50
_cell_measurement_theta_min 2.09
_cell_volume 754.81(7)
_computing_cell_refinement Peakref
_computing_data_collection Apex2
_computing_data_reduction 'Eval15, SADABS-2012/1'
_computing_structure_refinement 'SHELXL-2013 (Sheldrick, 2013)'
_computing_structure_solution SHELXS-97
_diffrn_ambient_temperature 150(2)
_diffrn_measured_fraction_theta_full 0.999
_diffrn_measured_fraction_theta_max 0.999
_diffrn_measurement_device_type 'Bruker Kappa ApexII'
_diffrn_measurement_method '\f and \w scans'
_diffrn_radiation_type MoK\a
_diffrn_radiation_wavelength 0.71073
_diffrn_reflns_av_R_equivalents 0.0439
_diffrn_reflns_av_unetI/netI 0.0376
_diffrn_reflns_Laue_measured_fraction_full 0.999
_diffrn_reflns_Laue_measured_fraction_max 0.999
_diffrn_reflns_limit_h_max 12
_diffrn_reflns_limit_h_min -12
_diffrn_reflns_limit_k_max 6
_diffrn_reflns_limit_k_min -6
_diffrn_reflns_limit_l_max 18
_diffrn_reflns_limit_l_min -18
_diffrn_reflns_number 20768
_diffrn_reflns_point_group_measured_fraction_full 1.000
_diffrn_reflns_point_group_measured_fraction_max 1.000
_diffrn_reflns_theta_full 25.242
_diffrn_reflns_theta_max 27.500
_diffrn_reflns_theta_min 2.091
_diffrn_source 'sealed tube'
_exptl_absorpt_coefficient_mu 0.109
_exptl_absorpt_correction_T_max 0.7456
_exptl_absorpt_correction_T_min 0.6576
_exptl_absorpt_correction_type multi-scan
_exptl_absorpt_process_details SADABS-2012/1
_exptl_crystal_colour colourless
_exptl_crystal_density_diffrn 1.414
_exptl_crystal_description plate
_exptl_crystal_F_000 340
_exptl_crystal_size_max 0.26
_exptl_crystal_size_mid 0.15
_exptl_crystal_size_min 0.09
_refine_diff_density_max 0.200
_refine_diff_density_min -0.211
_refine_diff_density_rms 0.041
_refine_ls_abs_structure_details
;
 Flack x determined using 1162 quotients [(I+)-(I-)]/[(I+)+(I-)]
 (Parsons and Flack (2004), Acta Cryst. A60, s61).
;
_refine_ls_abs_structure_Flack -0.5(4)
_refine_ls_extinction_method none
_refine_ls_goodness_of_fit_ref 1.036
_refine_ls_hydrogen_treatment mixed
_refine_ls_matrix_type full
_refine_ls_number_parameters 213
_refine_ls_number_reflns 3459
_refine_ls_number_restraints 1
_refine_ls_restrained_S_all 1.036
_refine_ls_R_factor_all 0.0485
_refine_ls_R_factor_gt 0.0351
_refine_ls_shift/su_max 0.001
_refine_ls_shift/su_mean 0.000
_refine_ls_structure_factor_coef Fsqd
_refine_ls_weighting_details 'w=1/[\s^2^(Fo^2^)+(0.0395P)^2^+0.0849P] where P=(Fo^2^+2Fc^2^)/3'
_refine_ls_weighting_scheme calc
_refine_ls_wR_factor_gt 0.0733
_refine_ls_wR_factor_ref 0.0783
_reflns_Friedel_coverage 0.806
_reflns_Friedel_fraction_full 1.000
_reflns_Friedel_fraction_max 1.000
_reflns_number_gt 2916
_reflns_number_total 3459
_reflns_threshold_expression 'I > 2\s(I)'
_cod_data_source_file jo6b01515_si_002.cif
_cod_data_source_block l0679a
_cod_original_cell_volume 754.82(7)
_cod_original_sg_symbol_H-M 'P 21'
_cod_database_code 4037111
_shelx_space_group_comment
;
The symmetry employed for this shelxl refinement is uniquely defined
by the following loop, which should always be used as a source of
symmetry information in preference to the above space-group names.
They are only intended as comments.
;
_shelxl_version_number 2013-4

loop_
_space_group_symop_operation_xyz
'x, y, z'
'-x, y+1/2, -z'

loop_
_atom_site_label
_atom_site_type_symbol
_atom_site_fract_x
_atom_site_fract_y
_atom_site_fract_z
_atom_site_U_iso_or_equiv
_atom_site_adp_type
_atom_site_occupancy
_atom_site_site_symmetry_order
_atom_site_calc_flag
_atom_site_refinement_flags_posn
_atom_site_refinement_flags_adp
O1 O 0.58169(16) 0.0169(3) 0.40955(11) 0.0196(4) Uani 1 1 d . .
O2 O 0.68207(15) 0.3908(3) 0.25301(10) 0.0177(3) Uani 1 1 d . .
O3 O 0.84622(18) -0.1258(4) 0.50417(12) 0.0242(4) Uani 1 1 d . .
H3O H 0.776(3) -0.176(5) 0.533(2) 0.033(8) Uiso 1 1 d . .
O4 O 0.36445(17) 0.1183(3) 0.41692(11) 0.0210(4) Uani 1 1 d . .
O5 O 0.35694(17) 0.8822(3) 0.21720(11) 0.0221(4) Uani 1 1 d . .
O6 O 0.23289(16) 0.5903(3) 0.28005(12) 0.0237(4) Uani 1 1 d . .
N1 N 0.57791(19) 0.5756(3) 0.21765(12) 0.0151(4) Uani 1 1 d . .
C1 C 0.8124(2) 0.1231(5) 0.47585(16) 0.0206(5) Uani 1 1 d . .
H1A H 0.8969 0.2121 0.4641 0.025 Uiso 1 1 calc R U
H1B H 0.7734 0.2110 0.5268 0.025 Uiso 1 1 calc R U
C2 C 0.7100(2) 0.1289(4) 0.38863(15) 0.0175(5) Uani 1 1 d . .
H2 H 0.7468 0.0290 0.3389 0.021 Uiso 1 1 calc R U
C3 C 0.6728(2) 0.3896(5) 0.35094(14) 0.0160(5) Uani 1 1 d . .
H3 H 0.7309 0.5220 0.3849 0.019 Uiso 1 1 calc R U
C4 C 0.5203(2) 0.4238(4) 0.35966(14) 0.0141(5) Uani 1 1 d . .
H4 H 0.5051 0.5646 0.4025 0.017 Uiso 1 1 calc R U
C5 C 0.4756(2) 0.1770(4) 0.39719(14) 0.0167(5) Uani 1 1 d . .
C6 C 0.4576(2) 0.4807(4) 0.25793(15) 0.0148(5) Uani 1 1 d . .
H6 H 0.4231 0.3240 0.2256 0.018 Uiso 1 1 calc R U
C7 C 0.3456(2) 0.6774(4) 0.24944(14) 0.0155(5) Uani 1 1 d . .
C8 C 0.1146(2) 0.7577(5) 0.26800(19) 0.0274(6) Uani 1 1 d . .
H8A H 0.1017 0.8262 0.2039 0.033 Uiso 1 1 calc R U
H8B H 0.1287 0.8980 0.3127 0.033 Uiso 1 1 calc R U
C9 C -0.0084(3) 0.6078(7) 0.2856(2) 0.0391(7) Uani 1 1 d . .
H9A H -0.0173 0.4627 0.2441 0.059 Uiso 1 1 calc R U
H9B H -0.0911 0.7111 0.2736 0.059 Uiso 1 1 calc R U
H9C H 0.0026 0.5515 0.3507 0.059 Uiso 1 1 calc R U
C10 C 0.5634(2) 0.5518(4) 0.11553(15) 0.0170(5) Uani 1 1 d . .
H10A H 0.4713 0.6117 0.0892 0.020 Uiso 1 1 calc R U
H10B H 0.5702 0.3736 0.0989 0.020 Uiso 1 1 calc R U
C11 C 0.6710(2) 0.6969(4) 0.07225(15) 0.0154(5) Uani 1 1 d . .
C12 C 0.7077(2) 0.6247(5) -0.01390(15) 0.0192(5) Uani 1 1 d . .
H12 H 0.6686 0.4784 -0.0433 0.023 Uiso 1 1 calc R U
C13 C 0.8003(2) 0.7635(5) -0.05715(17) 0.0224(5) Uani 1 1 d . .
H13 H 0.8231 0.7135 -0.1164 0.027 Uiso 1 1 calc R U
C14 C 0.8598(3) 0.9743(5) -0.01458(17) 0.0234(6) Uani 1 1 d . .
H14 H 0.9249 1.0676 -0.0436 0.028 Uiso 1 1 calc R U
C15 C 0.8236(3) 1.0480(5) 0.07069(17) 0.0268(6) Uani 1 1 d . .
H15 H 0.8637 1.1935 0.1001 0.032 Uiso 1 1 calc R U
C16 C 0.7295(3) 0.9117(5) 0.11366(15) 0.0221(5) Uani 1 1 d . .
H16 H 0.7047 0.9656 0.1719 0.026 Uiso 1 1 calc R U

loop_
_atom_site_aniso_label
_atom_site_aniso_U_11
_atom_site_aniso_U_22
_atom_site_aniso_U_33
_atom_site_aniso_U_23
_atom_site_aniso_U_13
_atom_site_aniso_U_12
O1 0.0228(9) 0.0128(8) 0.0222(9) 0.0030(7) -0.0012(7) -0.0017(7)
O2 0.0209(8) 0.0212(8) 0.0113(7) 0.0032(7) 0.0033(6) 0.0051(7)
O3 0.0246(9) 0.0237(9) 0.0246(9) 0.0082(8) 0.0046(7) 0.0064(8)
O4 0.0252(9) 0.0209(8) 0.0181(8) 0.0027(7) 0.0066(7) -0.0056(8)
O5 0.0306(9) 0.0150(8) 0.0215(9) 0.0048(7) 0.0069(7) 0.0020(8)
O6 0.0199(9) 0.0229(9) 0.0298(9) 0.0076(8) 0.0092(7) 0.0024(7)
N1 0.0191(9) 0.0162(10) 0.0101(9) 0.0030(8) 0.0030(7) 0.0024(8)
C1 0.0218(12) 0.0204(12) 0.0195(12) 0.0033(10) 0.0012(9) 0.0006(10)
C2 0.0217(12) 0.0158(12) 0.0154(11) -0.0009(9) 0.0040(9) 0.0008(10)
C3 0.0216(12) 0.0181(11) 0.0082(10) 0.0000(10) 0.0021(8) -0.0015(10)
C4 0.0211(12) 0.0106(11) 0.0106(10) -0.0006(9) 0.0025(8) -0.0011(9)
C5 0.0237(13) 0.0160(12) 0.0096(10) -0.0004(9) -0.0009(9) -0.0027(10)
C6 0.0205(12) 0.0127(11) 0.0113(10) -0.0003(8) 0.0032(9) -0.0007(9)
C7 0.0227(12) 0.0147(12) 0.0088(10) -0.0008(9) 0.0007(9) -0.0016(9)
C8 0.0221(13) 0.0326(15) 0.0275(14) 0.0044(12) 0.0031(11) 0.0070(12)
C9 0.0211(14) 0.058(2) 0.0382(16) 0.0131(16) 0.0052(12) 0.0015(15)
C10 0.0218(12) 0.0188(12) 0.0103(10) 0.0008(9) 0.0023(9) -0.0010(10)
C11 0.0191(11) 0.0152(11) 0.0116(10) 0.0024(9) 0.0012(8) 0.0040(9)
C12 0.0264(12) 0.0175(12) 0.0139(11) -0.0017(10) 0.0028(9) 0.0014(10)
C13 0.0274(13) 0.0261(13) 0.0150(12) 0.0006(10) 0.0080(10) 0.0033(11)
C14 0.0248(13) 0.0236(13) 0.0226(13) 0.0061(10) 0.0071(10) -0.0029(10)
C15 0.0378(15) 0.0194(13) 0.0232(13) -0.0020(10) 0.0036(11) -0.0073(11)
C16 0.0343(14) 0.0182(12) 0.0148(11) -0.0027(10) 0.0072(10) -0.0013(11)

loop_
_atom_type_symbol
_atom_type_description
_atom_type_scat_dispersion_real
_atom_type_scat_dispersion_imag
_atom_type_scat_source
C C 0.0033 0.0016 'International Tables Vol C Tables 4.2.6.8 and 6.1.1.4'
H H 0.0000 0.0000 'International Tables Vol C Tables 4.2.6.8 and 6.1.1.4'
N N 0.0061 0.0033 'International Tables Vol C Tables 4.2.6.8 and 6.1.1.4'
O O 0.0106 0.0060 'International Tables Vol C Tables 4.2.6.8 and 6.1.1.4'

loop_
_geom_angle_atom_site_label_1
_geom_angle_atom_site_label_2
_geom_angle_atom_site_label_3
_geom_angle
C5 O1 C2 112.55(17)
C3 O2 N1 102.66(15)
C1 O3 H3O 104.6(19)
C7 O6 C8 115.30(19)
O2 N1 C10 105.42(15)
O2 N1 C6 100.80(15)
C10 N1 C6 112.67(17)
O3 C1 C2 111.46(19)
O3 C1 H1A 109.3
C2 C1 H1A 109.3
O3 C1 H1B 109.3
C2 C1 H1B 109.3
H1A C1 H1B 108.0
O1 C2 C1 108.65(18)
O1 C2 C3 106.04(18)
C1 C2 C3 114.85(19)
O1 C2 H2 109.0
C1 C2 H2 109.0
C3 C2 H2 109.0
O2 C3 C2 108.34(18)
O2 C3 C4 105.40(17)
C2 C3 C4 105.84(18)
O2 C3 H3 112.3
C2 C3 H3 112.3
C4 C3 H3 112.3
C5 C4 C3 104.80(18)
C5 C4 C6 114.36(18)
C3 C4 C6 102.84(16)
C5 C4 H4 111.4
C3 C4 H4 111.4
C6 C4 H4 111.4
O4 C5 O1 120.8(2)
O4 C5 C4 128.7(2)
O1 C5 C4 110.53(19)
N1 C6 C7 109.68(17)
N1 C6 C4 101.52(17)
C7 C6 C4 114.28(17)
N1 C6 H6 110.3
C7 C6 H6 110.3
C4 C6 H6 110.3
O5 C7 O6 124.9(2)
O5 C7 C6 124.4(2)
O6 C7 C6 110.74(18)
O6 C8 C9 107.2(2)
O6 C8 H8A 110.3
C9 C8 H8A 110.3
O6 C8 H8B 110.3
C9 C8 H8B 110.3
H8A C8 H8B 108.5
C8 C9 H9A 109.5
C8 C9 H9B 109.5
H9A C9 H9B 109.5
C8 C9 H9C 109.5
H9A C9 H9C 109.5
H9B C9 H9C 109.5
N1 C10 C11 112.73(18)
N1 C10 H10A 109.0
C11 C10 H10A 109.0
N1 C10 H10B 109.0
C11 C10 H10B 109.0
H10A C10 H10B 107.8
C16 C11 C12 118.4(2)
C16 C11 C10 121.5(2)
C12 C11 C10 119.9(2)
C13 C12 C11 120.8(2)
C13 C12 H12 119.6
C11 C12 H12 119.6
C14 C13 C12 120.3(2)
C14 C13 H13 119.8
C12 C13 H13 119.8
C15 C14 C13 119.3(2)
C15 C14 H14 120.4
C13 C14 H14 120.4
C14 C15 C16 120.6(2)
C14 C15 H15 119.7
C16 C15 H15 119.7
C15 C16 C11 120.5(2)
C15 C16 H16 119.7
C11 C16 H16 119.7

loop_
_geom_bond_atom_site_label_1
_geom_bond_atom_site_label_2
_geom_bond_distance
O1 C5 1.345(3)
O1 C2 1.461(3)
O2 C3 1.429(2)
O2 N1 1.469(2)
O3 C1 1.424(3)
O3 H3O 0.89(3)
O4 C5 1.204(3)
O5 C7 1.204(3)
O6 C7 1.327(3)
O6 C8 1.461(3)
N1 C10 1.470(3)
N1 C6 1.472(3)
C1 C2 1.510(3)
C1 H1A 0.9900
C1 H1B 0.9900
C2 C3 1.528(3)
C2 H2 1.0000
C3 C4 1.529(3)
C3 H3 1.0000
C4 C5 1.516(3)
C4 C6 1.551(3)
C4 H4 1.0000
C6 C7 1.518(3)
C6 H6 1.0000
C8 C9 1.499(4)
C8 H8A 0.9900
C8 H8B 0.9900
C9 H9A 0.9800
C9 H9B 0.9800
C9 H9C 0.9800
C10 C11 1.509(3)
C10 H10A 0.9900
C10 H10B 0.9900
C11 C16 1.389(3)
C11 C12 1.393(3)
C12 C13 1.384(3)
C12 H12 0.9500
C13 C14 1.382(4)
C13 H13 0.9500
C14 C15 1.382(3)
C14 H14 0.9500
C15 C16 1.385(3)
C15 H15 0.9500
C16 H16 0.9500

loop_
_geom_hbond_atom_site_label_D
_geom_hbond_atom_site_label_H
_geom_hbond_atom_site_label_A
_geom_hbond_distance_DH
_geom_hbond_distance_HA
_geom_hbond_distance_DA
_geom_hbond_angle_DHA
_geom_hbond_site_symmetry_A
O3 H3O O4 0.89(3) 1.97(3) 2.838(2) 163(3) 2_646

loop_
_geom_torsion_atom_site_label_1
_geom_torsion_atom_site_label_2
_geom_torsion_atom_site_label_3
_geom_torsion_atom_site_label_4
_geom_torsion
C3 O2 N1 C10 -169.53(17)
C3 O2 N1 C6 -52.16(19)
C5 O1 C2 C1 119.0(2)
C5 O1 C2 C3 -4.9(2)
O3 C1 C2 O1 64.0(2)
O3 C1 C2 C3 -177.42(18)
N1 O2 C3 C2 149.40(17)
N1 O2 C3 C4 36.5(2)
O1 C2 C3 O2 -108.08(19)
C1 C2 C3 O2 131.92(19)
O1 C2 C3 C4 4.5(2)
C1 C2 C3 C4 -115.4(2)
O2 C3 C4 C5 111.87(19)
C2 C3 C4 C5 -2.8(2)
O2 C3 C4 C6 -8.0(2)
C2 C3 C4 C6 -122.64(18)
C2 O1 C5 O4 -175.4(2)
C2 O1 C5 C4 3.2(2)
C3 C4 C5 O4 178.4(2)
C6 C4 C5 O4 -69.8(3)
C3 C4 C5 O1 -0.1(2)
C6 C4 C5 O1 111.7(2)
O2 N1 C6 C7 166.61(16)
C10 N1 C6 C7 -81.5(2)
O2 N1 C6 C4 45.37(18)
C10 N1 C6 C4 157.27(17)
C5 C4 C6 N1 -136.17(19)
C3 C4 C6 N1 -23.2(2)
C5 C4 C6 C7 105.9(2)
C3 C4 C6 C7 -141.14(19)
C8 O6 C7 O5 3.1(3)
C8 O6 C7 C6 -175.21(18)
N1 C6 C7 O5 -2.2(3)
C4 C6 C7 O5 111.0(2)
N1 C6 C7 O6 176.11(18)
C4 C6 C7 O6 -70.7(2)
C7 O6 C8 C9 167.2(2)
O2 N1 C10 C11 -83.3(2)
C6 N1 C10 C11 167.65(18)
N1 C10 C11 C16 -28.8(3)
N1 C10 C11 C12 155.0(2)
C16 C11 C12 C13 0.1(3)
C10 C11 C12 C13 176.3(2)
C11 C12 C13 C14 1.1(4)
C12 C13 C14 C15 -1.4(4)
C13 C14 C15 C16 0.5(4)
C14 C15 C16 C11 0.7(4)
C12 C11 C16 C15 -1.0(4)
C10 C11 C16 C15 -177.2(2)
